data_7054661
loop_
_publ_author_name
'Karmakar, Anirban'
'Guedes da Silva, M. F\'atima C.'
'Hazra, Susanta'
'Pombeiro, Armando J. L.'

_publ_section_title
;
 Zinc amidoisophthalate complexes and their catalytic application in the
 diastereoselective Henry reaction
;
_journal_issue 4
_journal_name_full 'New J. Chem.'
_journal_page_first 3004
_journal_paper_doi 10.1039/C4NJ02371D
_journal_volume 39
_journal_year 2015
_chemical_formula_moiety 'C11 H15 N O8 Zn, 3(H2 O)'
_chemical_formula_sum 'C11 H21 N O11 Zn'
_chemical_formula_weight 408.66
_chemical_name_systematic
;
 ?
;
_space_group_crystal_system triclinic
_space_group_IT_number 2
_space_group_name_Hall '-P 1'
_space_group_name_H-M_alt 'P -1'
_symmetry_space_group_name_Hall '-P 1'
_symmetry_space_group_name_H-M 'P -1'
_atom_sites_solution_hydrogens mixed
_audit_creation_method SHELXL-2014
_audit_update_record
;
2014-12-17 deposited with the CCDC.
2015-02-05 downloaded from the CCDC.
;
_cell_angle_alpha 73.1520(10)
_cell_angle_beta 82.4800(9)
_cell_angle_gamma 72.0420(10)
_cell_formula_units_Z 2
_cell_length_a 7.0755(2)
_cell_length_b 11.1714(3)
_cell_length_c 12.1991(4)
_cell_measurement_reflns_used 9034
_cell_measurement_temperature 296(2)
_cell_measurement_theta_max 28.30
_cell_measurement_theta_min 2.97
_cell_volume 877.00(5)
_computing_publication_material 'WinGX publication routines (Farrugia, 1999)'
_computing_structure_refinement 'SHELXL-2014 (Sheldrick, 2014)'
_computing_structure_solution 'SIR97 (Giacovazzo et al, 1997)'
_diffrn_ambient_temperature 296(2)
_diffrn_measured_fraction_theta_full 0.999
_diffrn_measured_fraction_theta_max 0.998
_diffrn_measurement_device_type 'Bruker APEX-II PHOTON 100 detector'
_diffrn_measurement_method '\f and \w scans'
_diffrn_radiation_source 'fine-focus sealed tube'
_diffrn_radiation_type MoK\a
_diffrn_radiation_wavelength 0.71073
_diffrn_reflns_av_R_equivalents 0.0280
_diffrn_reflns_av_unetI/netI 0.0225
_diffrn_reflns_Laue_measured_fraction_full 0.999
_diffrn_reflns_Laue_measured_fraction_max 0.998
_diffrn_reflns_limit_h_max 9
_diffrn_reflns_limit_h_min -9
_diffrn_reflns_limit_k_max 14
_diffrn_reflns_limit_k_min -14
_diffrn_reflns_limit_l_max 16
_diffrn_reflns_limit_l_min -16
_diffrn_reflns_number 17801
_diffrn_reflns_point_group_measured_fraction_full 0.999
_diffrn_reflns_point_group_measured_fraction_max 0.998
_diffrn_reflns_theta_full 25.242
_diffrn_reflns_theta_max 28.311
_diffrn_reflns_theta_min 2.973
_exptl_absorpt_coefficient_mu 1.454
_exptl_absorpt_correction_T_max 0.8
_exptl_absorpt_correction_T_min 0.7
_exptl_absorpt_correction_type multi-scan
_exptl_absorpt_process_details SADABS
_exptl_crystal_colour colourless
_exptl_crystal_density_diffrn 1.548
_exptl_crystal_description Plates
_exptl_crystal_F_000 424
_exptl_crystal_size_max 0.280
_exptl_crystal_size_mid 0.200
_exptl_crystal_size_min 0.150
_refine_diff_density_max 0.973
_refine_diff_density_min -0.425
_refine_diff_density_rms 0.114
_refine_ls_extinction_method none
_refine_ls_goodness_of_fit_ref 1.091
_refine_ls_hydrogen_treatment mixed
_refine_ls_matrix_type full
_refine_ls_number_parameters 272
_refine_ls_number_reflns 4353
_refine_ls_number_restraints 29
_refine_ls_restrained_S_all 1.100
_refine_ls_R_factor_all 0.0537
_refine_ls_R_factor_gt 0.0467
_refine_ls_shift/su_max 0.001
_refine_ls_shift/su_mean 0.000
_refine_ls_structure_factor_coef Fsqd
_refine_ls_weighting_details 'w=1/[\s^2^(Fo^2^)+(0.0750P)^2^+0.4628P] where P=(Fo^2^+2Fc^2^)/3'
_refine_ls_weighting_scheme calc
_refine_ls_wR_factor_gt 0.1198
_refine_ls_wR_factor_ref 0.1258
_reflns_Friedel_coverage 0.000
_reflns_number_gt 3816
_reflns_number_total 4353
_reflns_threshold_expression 'I > 2\s(I)'
_cod_data_source_file c4nj02371d2.cif
_cod_data_source_block compound2
_cod_depositor_comments 'Adding full bibliography for 7054660--7054663.cif.'
_cod_database_code 7054661
_shelx_space_group_comment
;
The symmetry employed for this shelxl refinement is uniquely defined
by the following loop, which should always be used as a source of
symmetry information in preference to the above space-group names.
They are only intended as comments.
;
_shelx_estimated_absorpt_t_min 0.686
_shelx_estimated_absorpt_t_max 0.811
_shelxl_version_number 2014-3

loop_
_space_group_symop_operation_xyz
'x, y, z'
'-x, -y, -z'

loop_
_atom_site_label
_atom_site_type_symbol
_atom_site_fract_x
_atom_site_fract_y
_atom_site_fract_z
_atom_site_U_iso_or_equiv
_atom_site_adp_type
_atom_site_occupancy
_atom_site_site_symmetry_order
_atom_site_calc_flag
_atom_site_refinement_flags_posn
_atom_site_refinement_flags_adp
_atom_site_refinement_flags_occupancy
_atom_site_disorder_assembly
_atom_site_disorder_group
Zn1 Zn 0.00992(4) 0.41619(2) 0.22167(2) 0.03688(12) Uani 1 1 d . . . . .
O1 O 0.0880(3) 0.31325(18) 0.02595(19) 0.0528(5) Uani 1 1 d . . . . .
O2 O 0.1066(3) 0.23352(17) 0.21387(18) 0.0490(5) Uani 1 1 d . . . . .
O3 O 0.3967(3) -0.37369(17) 0.28430(15) 0.0462(5) Uani 1 1 d . . . . .
O4 O 0.4123(4) -0.23714(19) 0.37970(17) 0.0637(7) Uani 1 1 d . . . . .
O5 O 0.4123(3) -0.2999(2) -0.10299(17) 0.0514(5) Uani 1 1 d . . . . .
O6 O -0.2551(3) 0.5053(2) 0.1506(2) 0.0549(5) Uani 1 1 d D . . . .
O7 O 0.2084(3) 0.5141(2) 0.14564(19) 0.0548(5) Uani 1 1 d D . . . .
O8 O -0.0098(4) 0.3933(3) 0.3922(2) 0.0722(7) Uani 1 1 d D . . . .
N1 N 0.2972(3) -0.0806(2) -0.13030(17) 0.0422(5) Uani 1 1 d . . . . .
C1 C 0.1271(3) 0.2198(2) 0.1122(2) 0.0375(5) Uani 1 1 d . . . . .
C2 C 0.2024(3) 0.0828(2) 0.1010(2) 0.0331(4) Uani 1 1 d . . . . .
C3 C 0.2565(3) -0.0218(2) 0.1976(2) 0.0335(4) Uani 1 1 d . . . . .
H3 H 0.2485 -0.0067 0.2694 0.040 Uiso 1 1 calc R U . . .
C4 C 0.3225(3) -0.1486(2) 0.18643(19) 0.0315(4) Uani 1 1 d . . . . .
C5 C 0.3791(4) -0.2618(2) 0.2913(2) 0.0370(5) Uani 1 1 d . . . . .
C6 C 0.3366(3) -0.1716(2) 0.07907(19) 0.0320(4) Uani 1 1 d . . . . .
H6 H 0.3793 -0.2566 0.0719 0.038 Uiso 1 1 calc R U . . .
C7 C 0.2864(3) -0.0668(2) -0.01781(19) 0.0324(4) Uani 1 1 d . . . . .
C8 C 0.2182(3) 0.0598(2) -0.0055(2) 0.0347(5) Uani 1 1 d . . . . .
H8 H 0.1829 0.1297 -0.0698 0.042 Uiso 1 1 calc R U . . .
C9 C 0.3549(4) -0.1897(3) -0.1668(2) 0.0438(6) Uani 1 1 d D . . . .
C10A C 0.3331(9) -0.1757(8) -0.2949(4) 0.0539(15) Uani 0.660(10) 1 d D . P A 1
H10A H 0.3395 -0.2602 -0.3043 0.065 Uiso 0.660(10) 1 calc R U P A 1
H10B H 0.2034 -0.1169 -0.3177 0.065 Uiso 0.660(10) 1 calc R U P A 1
O11 O 0.1907(6) 0.1765(4) 0.6888(3) 0.0902(9) Uani 1 1 d D . . . .
O9 O 0.3198(4) 0.4433(3) 0.4793(2) 0.0731(7) Uani 1 1 d D . . . .
O10 O 0.9683(5) 0.1225(3) 0.5262(3) 0.0814(8) Uani 1 1 d D . . . .
C11A C 0.4890(9) -0.1254(8) -0.3720(4) 0.071(2) Uani 0.660(10) 1 d D U P A 1
H11A H 0.6159 -0.1677 -0.3382 0.106 Uiso 0.660(10) 1 calc R U P A 1
H11B H 0.4578 -0.0330 -0.3826 0.106 Uiso 0.660(10) 1 calc R U P A 1
H11C H 0.4937 -0.1432 -0.4449 0.106 Uiso 0.660(10) 1 calc R U P A 1
C10B C 0.351(3) -0.1423(15) -0.2903(11) 0.070(5) Uiso 0.340(10) 1 d D . P A 2
H10C H 0.4002 -0.0663 -0.3148 0.084 Uiso 0.340(10) 1 calc R U P A 2
H10D H 0.2142 -0.1151 -0.3125 0.084 Uiso 0.340(10) 1 calc R U P A 2
C11B C 0.469(2) -0.2387(13) -0.3490(8) 0.079(5) Uani 0.340(10) 1 d D U P A 2
H11D H 0.6063 -0.2425 -0.3511 0.118 Uiso 0.340(10) 1 calc R U P A 2
H11E H 0.4257 -0.2147 -0.4259 0.118 Uiso 0.340(10) 1 calc R U P A 2
H11F H 0.4514 -0.3226 -0.3090 0.118 Uiso 0.340(10) 1 calc R U P A 2
H1N H 0.270(9) -0.002(6) -0.188(5) 0.118 Uiso 1 1 d . U . . .
H6A H -0.356(6) 0.541(5) 0.197(4) 0.118 Uiso 1 1 d D U . . .
H7A H 0.263(9) 0.558(5) 0.197(5) 0.118 Uiso 1 1 d . U . . .
H6B H -0.240(8) 0.566(4) 0.084(3) 0.118 Uiso 1 1 d D U . . .
H7B H 0.153(8) 0.584(4) 0.089(4) 0.118 Uiso 1 1 d D U . . .
H8B H -0.108(6) 0.436(5) 0.433(4) 0.118 Uiso 1 1 d D U . . .
H8A H 0.092(6) 0.408(6) 0.420(5) 0.118 Uiso 1 1 d D U . . .
H9A H 0.411(6) 0.389(4) 0.521(4) 0.118 Uiso 1 1 d D U . . .
H9B H 0.373(7) 0.492(4) 0.428(4) 0.118 Uiso 1 1 d D U . . .
H11H H 0.305(4) 0.183(5) 0.660(5) 0.118 Uiso 1 1 d D U . . .
H11G H 0.118(7) 0.253(3) 0.691(5) 0.118 Uiso 1 1 d D U . . .
H10H H 0.845(3) 0.163(5) 0.536(5) 0.118 Uiso 1 1 d D U . . .
H10G H 1.042(6) 0.135(6) 0.569(4) 0.118 Uiso 1 1 d D U . . .

loop_
_atom_site_aniso_label
_atom_site_aniso_U_11
_atom_site_aniso_U_22
_atom_site_aniso_U_33
_atom_site_aniso_U_23
_atom_site_aniso_U_13
_atom_site_aniso_U_12
Zn1 0.03861(18) 0.02906(16) 0.04167(18) -0.00812(11) -0.00551(11) -0.00744(11)
O1 0.0579(12) 0.0248(8) 0.0638(12) 0.0048(8) -0.0137(10) -0.0061(8)
O2 0.0580(12) 0.0238(8) 0.0606(12) -0.0081(8) -0.0117(9) -0.0044(8)
O3 0.0791(14) 0.0243(8) 0.0313(8) -0.0029(6) -0.0082(8) -0.0109(8)
O4 0.113(2) 0.0345(10) 0.0404(10) -0.0055(8) -0.0342(11) -0.0084(11)
O5 0.0628(12) 0.0516(11) 0.0410(10) -0.0191(9) -0.0034(9) -0.0114(10)
O6 0.0492(11) 0.0499(12) 0.0602(13) -0.0123(10) -0.0047(10) -0.0077(9)
O7 0.0583(12) 0.0544(12) 0.0551(12) -0.0096(10) -0.0094(10) -0.0228(10)
O8 0.0756(17) 0.0884(19) 0.0536(13) -0.0177(13) -0.0019(12) -0.0261(15)
N1 0.0476(12) 0.0459(12) 0.0287(9) 0.0016(8) -0.0083(8) -0.0152(10)
C1 0.0324(11) 0.0236(10) 0.0530(14) -0.0030(9) -0.0094(10) -0.0065(8)
C2 0.0288(10) 0.0227(9) 0.0444(12) -0.0008(8) -0.0083(9) -0.0074(8)
C3 0.0370(11) 0.0253(10) 0.0367(11) -0.0049(8) -0.0074(9) -0.0075(8)
C4 0.0380(11) 0.0225(9) 0.0312(10) -0.0012(8) -0.0084(8) -0.0073(8)
C5 0.0518(14) 0.0239(10) 0.0302(10) -0.0030(8) -0.0101(9) -0.0044(9)
C6 0.0366(11) 0.0260(10) 0.0314(10) -0.0028(8) -0.0068(8) -0.0083(8)
C7 0.0312(10) 0.0339(11) 0.0306(10) -0.0010(8) -0.0063(8) -0.0120(9)
C8 0.0308(11) 0.0284(10) 0.0388(11) 0.0047(8) -0.0093(9) -0.0091(8)
C9 0.0402(13) 0.0597(17) 0.0334(11) -0.0132(11) -0.0029(10) -0.0158(12)
C10A 0.071(4) 0.080(4) 0.026(2) -0.018(2) -0.0085(18) -0.037(3)
O11 0.104(2) 0.093(2) 0.0698(18) 0.0052(17) -0.0172(17) -0.043(2)
O9 0.0639(15) 0.0781(17) 0.0629(14) 0.0253(12) -0.0214(12) -0.0334(13)
O10 0.0816(19) 0.085(2) 0.0705(17) -0.0050(15) -0.0132(15) -0.0248(16)
C11A 0.076(4) 0.105(6) 0.036(2) -0.021(3) 0.004(2) -0.032(3)
C11B 0.093(8) 0.081(9) 0.036(4) -0.019(5) -0.012(5) 0.020(7)

loop_
_atom_type_symbol
_atom_type_description
_atom_type_scat_dispersion_real
_atom_type_scat_dispersion_imag
_atom_type_scat_source
C C 0.0033 0.0016 'International Tables Vol C Tables 4.2.6.8 and 6.1.1.4'
H H 0.0000 0.0000 'International Tables Vol C Tables 4.2.6.8 and 6.1.1.4'
N N 0.0061 0.0033 'International Tables Vol C Tables 4.2.6.8 and 6.1.1.4'
O O 0.0106 0.0060 'International Tables Vol C Tables 4.2.6.8 and 6.1.1.4'
Zn Zn 0.2839 1.4301 'International Tables Vol C Tables 4.2.6.8 and 6.1.1.4'

loop_
_geom_angle_atom_site_label_1
_geom_angle_atom_site_label_2
_geom_angle_atom_site_label_3
_geom_angle
O2 Zn1 O6 110.91(9)
O2 Zn1 O7 110.96(10)
O6 Zn1 O7 110.51(9)
O2 Zn1 O8 101.26(11)
O6 Zn1 O8 112.13(11)
O7 Zn1 O8 110.76(11)
C1 O2 Zn1 114.21(15)
Zn1 O6 H6A 116(4)
Zn1 O6 H6B 109(4)
H6A O6 H6B 111(5)
Zn1 O7 H7A 117(3)
Zn1 O7 H7B 111(4)
H7A O7 H7B 101(4)
Zn1 O8 H8B 127(4)
Zn1 O8 H8A 115(4)
H8B O8 H8A 97(5)
C9 N1 C7 129.5(2)
C9 N1 H1N 115(3)
C7 N1 H1N 115(3)
O1 C1 O2 123.0(2)
O1 C1 C2 120.5(2)
O2 C1 C2 116.5(2)
C8 C2 C3 119.8(2)
C8 C2 C1 119.8(2)
C3 C2 C1 120.4(2)
C4 C3 C2 119.8(2)
C4 C3 H3 120.1
C2 C3 H3 120.1
C3 C4 C6 120.3(2)
C3 C4 C5 119.8(2)
C6 C4 C5 119.97(19)
O3 C5 O4 123.9(2)
O3 C5 C4 118.7(2)
O4 C5 C4 117.4(2)
C4 C6 C7 119.8(2)
C4 C6 H6 120.1
C7 C6 H6 120.1
C8 C7 C6 119.4(2)
C8 C7 N1 116.8(2)
C6 C7 N1 123.8(2)
C2 C8 C7 120.8(2)
C2 C8 H8 119.6
C7 C8 H8 119.6
O5 C9 N1 123.6(2)
O5 C9 C10B 131.9(6)
N1 C9 C10B 104.2(6)
O5 C9 C10A 118.3(4)
N1 C9 C10A 118.0(4)
C11A C10A C9 113.2(4)
C11A C10A H10A 108.9
C9 C10A H10A 108.9
C11A C10A H10B 108.9
C9 C10A H10B 108.9
H10A C10A H10B 107.7
H11H O11 H11G 108(4)
H9A O9 H9B 107(4)
H10H O10 H10G 112(4)
C10A C11A H11A 109.5
C10A C11A H11B 109.5
H11A C11A H11B 109.5
C10A C11A H11C 109.5
H11A C11A H11C 109.5
H11B C11A H11C 109.5
C9 C10B C11B 113.3(11)
C9 C10B H10C 108.9
C11B C10B H10C 108.9
C9 C10B H10D 108.9
C11B C10B H10D 108.9
H10C C10B H10D 107.7
C10B C11B H11D 109.5
C10B C11B H11E 109.5
H11D C11B H11E 109.5
C10B C11B H11F 109.5
H11D C11B H11F 109.5
H11E C11B H11F 109.5

loop_
_geom_bond_atom_site_label_1
_geom_bond_atom_site_label_2
_geom_bond_distance
Zn1 O2 1.9688(18)
Zn1 O6 2.009(2)
Zn1 O7 2.011(2)
Zn1 O8 2.013(3)
O1 C1 1.239(3)
O2 C1 1.277(3)
O3 C5 1.245(3)
O4 C5 1.253(3)
O5 C9 1.227(4)
O6 H6A 0.91(2)
O6 H6B 0.91(2)
O7 H7A 1.07(6)
O7 H7B 0.90(2)
O8 H8B 0.89(2)
O8 H8A 0.91(2)
N1 C9 1.346(4)
N1 C7 1.415(3)
N1 H1N 0.94(6)
C1 C2 1.499(3)
C2 C8 1.380(4)
C2 C3 1.394(3)
C3 C4 1.390(3)
C3 H3 0.9300
C4 C6 1.391(3)
C4 C5 1.510(3)
C6 C7 1.395(3)
C6 H6 0.9300
C7 C8 1.392(3)
C8 H8 0.9300
C9 C10B 1.445(13)
C9 C10A 1.548(5)
C10A C11A 1.490(8)
C10A H10A 0.9700
C10A H10B 0.9700
O11 H11H 0.852(19)
O11 H11G 0.855(19)
O9 H9A 0.846(19)
O9 H9B 0.834(19)
O10 H10H 0.858(19)
O10 H10G 0.853(19)
C11A H11A 0.9600
C11A H11B 0.9600
C11A H11C 0.9600
C10B C11B 1.451(14)
C10B H10C 0.9700
C10B H10D 0.9700
C11B H11D 0.9600
C11B H11E 0.9600
C11B H11F 0.9600

loop_
_geom_hbond_atom_site_label_D
_geom_hbond_atom_site_label_H
_geom_hbond_atom_site_label_A
_geom_hbond_distance_DH
_geom_hbond_distance_HA
_geom_hbond_distance_DA
_geom_hbond_angle_DHA
_geom_hbond_site_symmetry_A
C6 H6 O5 0.93 2.29 2.887(3) 121.6 .
C10B H10C O11 0.97 2.67 3.332(15) 125.8 1_554
N1 H1N O11 0.94(6) 2.08(6) 3.019(4) 176(5) 1_554
O6 H6A O3 0.91(2) 2.05(2) 2.955(3) 174(5) 1_465
O7 H7A O3 1.07(6) 1.95(6) 3.010(3) 173(5) 1_565
O6 H6B O1 0.91(2) 2.06(3) 2.902(3) 153(5) 2_565
O7 H7B O1 0.90(2) 2.16(3) 2.969(3) 149(5) 2_565
O8 H8B O9 0.89(2) 2.10(2) 2.982(5) 172(6) 2_566
O8 H8A O9 0.91(2) 2.03(2) 2.944(4) 179(6) .
O9 H9A O4 0.846(19) 1.95(2) 2.779(3) 167(5) 2_656
O9 H9B O3 0.834(19) 1.98(3) 2.768(3) 158(5) 1_565
O11 H11H O4 0.852(19) 2.22(3) 3.046(5) 162(5) 2_656
O10 H10H O4 0.858(19) 2.03(3) 2.851(4) 159(5) 2_656
O10 H10G O11 0.853(19) 2.13(2) 2.978(5) 172(5) 1_655

loop_
_geom_torsion_atom_site_label_1
_geom_torsion_atom_site_label_2
_geom_torsion_atom_site_label_3
_geom_torsion_atom_site_label_4
_geom_torsion
Zn1 O2 C1 O1 -0.6(3)
Zn1 O2 C1 C2 179.40(15)
O1 C1 C2 C8 -3.5(3)
O2 C1 C2 C8 176.5(2)
O1 C1 C2 C3 176.5(2)
O2 C1 C2 C3 -3.5(3)
C8 C2 C3 C4 -1.2(3)
C1 C2 C3 C4 178.8(2)
C2 C3 C4 C6 0.6(4)
C2 C3 C4 C5 -179.4(2)
C3 C4 C5 O3 164.9(2)
C6 C4 C5 O3 -15.1(4)
C3 C4 C5 O4 -17.5(4)
C6 C4 C5 O4 162.5(3)
C3 C4 C6 C7 0.8(4)
C5 C4 C6 C7 -179.3(2)
C4 C6 C7 C8 -1.5(3)
C4 C6 C7 N1 179.6(2)
C9 N1 C7 C8 -179.3(3)
C9 N1 C7 C6 -0.4(4)
C3 C2 C8 C7 0.5(3)
C1 C2 C8 C7 -179.5(2)
C6 C7 C8 C2 0.9(3)
N1 C7 C8 C2 179.9(2)
C7 N1 C9 O5 -0.9(5)
C7 N1 C9 C10B -175.3(8)
C7 N1 C9 C10A 174.5(3)
O5 C9 C10A C11A -108.0(6)
N1 C9 C10A C11A 76.3(6)
C10B C9 C10A C11A 40(3)
O5 C9 C10B C11B -13(2)
N1 C9 C10B C11B 160.6(12)
C10A C9 C10B C11B -52(2)
